data_4030814
loop_
_publ_author_name
'Mouallem-Bahout, M.'
'Potel, M.'
'Halet, J.-F.'
'Padiou, J.'
'Carel, C.'
'Retat-Savel-Eva, M.'

_publ_section_title
;
 Synthesis, crystal structure and physical properties of new quaternary
 sulfides with the BaCu2S2-type
;
_journal_name_full 'European Journal of Solid State and Inorganic Chemistry'
_journal_page_first 483
_journal_page_last 493
_journal_volume 33
_journal_year 1996
_chemical_formula_sum 'Ba0.8 Cu2 K0.2 S2'
_chemical_formula_weight 308.903
_space_group_IT_number 139
_symmetry_cell_setting tetragonal
_symmetry_Int_Tables_number 139
_symmetry_space_group_name_Hall '-I 4 2'
_symmetry_space_group_name_H-M 'I 4/m m m'
_cell_angle_alpha 90
_cell_angle_beta 90
_cell_angle_gamma 90
_cell_formula_units_Z 2
_cell_length_a 3.8925(3)
_cell_length_b 3.8925(3)
_cell_length_c 12.682(3)
_cell_volume 192.15(5)
_diffrn_ambient_temperature 293
_diffrn_radiation_probe x-ray
_diffrn_radiation_type MoK\a
_diffrn_radiation_wavelength 0.71073
_exptl_crystal_density_diffrn 4.39
_refine_ls_number_reflns 271
_refine_ls_R_factor_gt 0.036
_refine_ls_wR_factor_gt 0.038
_cod_data_source_file EJSSIC-1996-33-483-493-1.cif
_cod_data_source_block BaKCuS
_cod_database_code 4030814

loop_
_symmetry_equiv_pos_site_id
_symmetry_equiv_pos_as_xyz
1 x,y,z
2 -y,x,z
3 -x,-y,z
4 y,-x,z
5 x,-y,-z
6 y,x,-z
7 -x,y,-z
8 -y,-x,-z
9 -x,-y,-z
10 y,-x,-z
11 x,y,-z
12 -y,x,-z
13 -x,y,z
14 -y,-x,z
15 x,-y,z
16 y,x,z
17 1/2+x,1/2+y,1/2+z
18 1/2-y,1/2+x,1/2+z
19 1/2-x,1/2-y,1/2+z
20 1/2+y,1/2-x,1/2+z
21 1/2+x,1/2-y,1/2-z
22 1/2+y,1/2+x,1/2-z
23 1/2-x,1/2+y,1/2-z
24 1/2-y,1/2-x,1/2-z
25 1/2-x,1/2-y,1/2-z
26 1/2+y,1/2-x,1/2-z
27 1/2+x,1/2+y,1/2-z
28 1/2-y,1/2+x,1/2-z
29 1/2-x,1/2+y,1/2+z
30 1/2-y,1/2-x,1/2+z
31 1/2+x,1/2-y,1/2+z
32 1/2+y,1/2+x,1/2+z

loop_
_atom_site_label
_atom_site_type_symbol
_atom_site_thermal_displace_type
_atom_site_fract_x
_atom_site_fract_y
_atom_site_fract_z
_atom_site_occupancy
_atom_site_U_iso_or_equiv
Cu Cu Uiso 0.50000 0.00000 0.25000 1.000 0.0160(1)
S S Uiso 0.00000 0.00000 0.36040(10) 1.000 0.0094(1)
Ba Ba Uiso 0.00000 0.00000 0.00000 0.400 0.0150(1)
K K Uiso 0.00000 0.00000 0.00000 0.101 0.0150(1)

loop_
_geom_angle_atom_site_label_1
_geom_angle_atom_site_label_2
_geom_angle_atom_site_label_3
_geom_angle
_geom_angle_site_symmetry_1
_geom_angle_site_symmetry_3
_geom_angle_publ_flag
S Cu S 108.54(3) . 1_655 yes
S Cu S 109.94(2) . 21_545 yes
S Cu S 109.94(2) . 21_555 yes
S Cu S 109.94(2) 1_655 21_545 yes
S Cu S 109.94(2) 1_655 21_555 yes
S Cu S 108.54(3) 21_545 21_555 yes
Cu S Cu 108.54(5) . 1_455 yes
Cu S Cu 70.06(2) . 2_545 yes
Cu S Cu 70.06(2) . 2_555 yes
Cu S Cu 70.06(2) 1_455 2_545 yes
Cu S Cu 70.06(2) 1_455 2_555 yes
Cu S Cu 108.54(5) 2_545 2_555 yes

loop_
_geom_bond_atom_site_label_1
_geom_bond_atom_site_label_2
_geom_bond_distance
_geom_bond_site_symmetry_2
_geom_bond_publ_flag
Cu S 2.3975(9) . yes
Cu S 2.3975(9) 1_655 yes
Cu S 2.3975(9) 21_545 yes
Cu S 2.3975(9) 21_555 yes
